data_7155797
loop_
_publ_author_name
'Cheng, Yuyu'
'Zhang, Pengfei'
'Jia, Yanwen'
'Fang, Zhiqiang'
'Li, Pengfei'

_publ_section_title
;
 Organocatalytic condensation--ring opening--annulation cascade reactions
 between N-Bocindolin-2-ones/benzofuran-2(3H)-ones and salicylaldehydes
 for synthesis of 3-arylcoumarins
;
_journal_name_full 'Org. Biomol. Chem.'
_journal_paper_doi 10.1039/C7OB01730H
_journal_year 2017
_chemical_formula_moiety 'C16 H13 N O2'
_chemical_formula_sum 'C16 H13 N O2'
_chemical_formula_weight 251.27
_space_group_crystal_system monoclinic
_space_group_IT_number 14
_space_group_name_Hall '-P 2ybc'
_space_group_name_H-M_alt 'P 1 21/c 1'
_symmetry_space_group_name_Hall '-P 2ybc'
_symmetry_space_group_name_H-M 'P 1 21/c 1'
_atom_sites_solution_hydrogens geom
_atom_sites_solution_primary dual
_audit_creation_date 2017-06-16
_audit_creation_method
;
Olex2 1.2
(compiled 2017.03.28 svn.r3405 for OlexSys, GUI svn.r5337)
;
_audit_update_record
;
2017-06-20 deposited with the CCDC.
2017-07-26 downloaded from the CCDC.
;
_cell_angle_alpha 90
_cell_angle_beta 95.021(2)
_cell_angle_gamma 90
_cell_formula_units_Z 4
_cell_length_a 9.8300(5)
_cell_length_b 10.1369(4)
_cell_length_c 12.4497(5)
_cell_measurement_reflns_used 8985
_cell_measurement_temperature 150
_cell_measurement_theta_max 27.51
_cell_measurement_theta_min 2.60
_cell_volume 1235.80(9)
_computing_cell_refinement 'SAINT v8.37A (Bruker, 2015)'
_computing_data_reduction 'SAINT v8.37A (Bruker, 2015)'
_computing_molecular_graphics 'Olex2 (Dolomanov et al., 2009)'
_computing_publication_material 'Olex2 (Dolomanov et al., 2009)'
_computing_structure_refinement 'ShelXL (Sheldrick, 2015)'
_computing_structure_solution 'ShelXT (Sheldrick, 2015)'
_diffrn_ambient_temperature 150.01
_diffrn_detector 'Bruker APEX2 area detector'
_diffrn_detector_area_resol_mean 7.9
_diffrn_detector_type 'CCD area detector'
_diffrn_measured_fraction_theta_full 0.999
_diffrn_measured_fraction_theta_max 0.995
_diffrn_measurement_device 'three-circle diffractometer'
_diffrn_measurement_device_type 'Bruker APEX-II CCD'
_diffrn_measurement_method '\f and \w scans'
_diffrn_radiation_monochromator 'mirror optics'
_diffrn_radiation_probe x-ray
_diffrn_radiation_type MoK\a
_diffrn_radiation_wavelength 0.71073
_diffrn_reflns_av_R_equivalents 0.0353
_diffrn_reflns_av_unetI/netI 0.0256
_diffrn_reflns_Laue_measured_fraction_full 0.999
_diffrn_reflns_Laue_measured_fraction_max 0.995
_diffrn_reflns_limit_h_max 12
_diffrn_reflns_limit_h_min -12
_diffrn_reflns_limit_k_max 13
_diffrn_reflns_limit_k_min -13
_diffrn_reflns_limit_l_max 16
_diffrn_reflns_limit_l_min -14
_diffrn_reflns_number 16855
_diffrn_reflns_point_group_measured_fraction_full 0.999
_diffrn_reflns_point_group_measured_fraction_max 0.995
_diffrn_reflns_theta_full 25.242
_diffrn_reflns_theta_max 27.523
_diffrn_reflns_theta_min 2.892
_diffrn_source 'microfocus sealed X-ray tube'
_diffrn_source_type 'Incoatec I\ms'
_diffrn_standards_number 0
_exptl_absorpt_coefficient_mu 0.090
_exptl_absorpt_correction_T_max 0.7456
_exptl_absorpt_correction_T_min 0.7038
_exptl_absorpt_correction_type multi-scan
_exptl_absorpt_process_details
'SADABS-2014/5 (Bruker,2014/5) was used for absorption correction. wR2(int) was 0.0797 before and 0.0517 after correction. The Ratio of minimum to maximum transmission is 0.9439. The \l/2 correction factor is Not present.'
_exptl_crystal_colour yellow
_exptl_crystal_colour_primary yellow
_exptl_crystal_density_diffrn 1.351
_exptl_crystal_description block
_exptl_crystal_F_000 528
_exptl_crystal_size_max 0.25
_exptl_crystal_size_mid 0.2
_exptl_crystal_size_min 0.18
_refine_diff_density_max 0.276
_refine_diff_density_min -0.267
_refine_diff_density_rms 0.049
_refine_ls_extinction_method none
_refine_ls_goodness_of_fit_ref 1.059
_refine_ls_hydrogen_treatment constr
_refine_ls_matrix_type full
_refine_ls_number_parameters 174
_refine_ls_number_reflns 2828
_refine_ls_number_restraints 0
_refine_ls_restrained_S_all 1.059
_refine_ls_R_factor_all 0.0516
_refine_ls_R_factor_gt 0.0409
_refine_ls_shift/su_max 0.000
_refine_ls_shift/su_mean 0.000
_refine_ls_structure_factor_coef Fsqd
_refine_ls_weighting_details 'w=1/[\s^2^(Fo^2^)+(0.0507P)^2^+0.4710P] where P=(Fo^2^+2Fc^2^)/3'
_refine_ls_weighting_scheme calc
_refine_ls_wR_factor_gt 0.0997
_refine_ls_wR_factor_ref 0.1060
_reflns_Friedel_coverage 0.000
_reflns_number_gt 2379
_reflns_number_total 2828
_reflns_threshold_expression 'I > 2\s(I)'
_cod_data_source_file c7ob01730h2.cif
_cod_data_source_block cxy0053
_cod_database_code 7155797
_shelx_shelxl_version_number 2016/6
_shelx_space_group_comment
;
The symmetry employed for this shelxl refinement is uniquely defined
by the following loop, which should always be used as a source of
symmetry information in preference to the above space-group names.
They are only intended as comments.
;
_olex2_refinement_description
;
1. Fixed Uiso
 At 1.2 times of:
  All C(H) groups
 At 1.5 times of:
  All C(H,H,H) groups, All O(H) groups
2.a Aromatic/amide H refined with riding coordinates:
 C3(H3), C4(H4), C5(H5), C6(H6), C10(H10), C12(H12), C13(H13), C14(H14),
 C15(H15)
2.b Idealised Me refined as rotating group:
 C1(H1A,H1B,H1C)
2.c Idealised tetrahedral OH refined as rotating group:
 O1(H1)
;
_olex2_submission_special_instructions 'No special instructions were received'

loop_
_space_group_symop_operation_xyz
'x, y, z'
'-x, y+1/2, -z+1/2'
'-x, -y, -z'
'x, -y-1/2, z-1/2'

loop_
_atom_site_label
_atom_site_type_symbol
_atom_site_fract_x
_atom_site_fract_y
_atom_site_fract_z
_atom_site_U_iso_or_equiv
_atom_site_adp_type
_atom_site_occupancy
_atom_site_site_symmetry_order
_atom_site_calc_flag
_atom_site_refinement_flags_posn
O1 O 1.00792(10) 0.35001(10) 0.40609(7) 0.0274(2) Uani 1 1 d .
H1 H 1.090102 0.326388 0.409703 0.041 Uiso 1 1 calc GR
O2 O 0.72751(10) 0.70978(10) 0.54968(8) 0.0278(2) Uani 1 1 d .
N1 N 0.51025(11) 0.69086(11) 0.46798(9) 0.0222(3) Uani 1 1 d .
C1 C 0.44328(15) 0.77734(14) 0.54025(11) 0.0285(3) Uani 1 1 d .
H1A H 0.504913 0.794247 0.604976 0.043 Uiso 1 1 calc GR
H1B H 0.359738 0.735075 0.560833 0.043 Uiso 1 1 calc GR
H1C H 0.420042 0.860972 0.503635 0.043 Uiso 1 1 calc GR
C2 C 0.44453(13) 0.62588(12) 0.37822(10) 0.0202(3) Uani 1 1 d .
C3 C 0.30778(14) 0.63074(14) 0.34112(11) 0.0250(3) Uani 1 1 d .
H3 H 0.245245 0.684669 0.375211 0.030 Uiso 1 1 calc R
C4 C 0.26536(14) 0.55370(13) 0.25203(12) 0.0267(3) Uani 1 1 d .
H4 H 0.172691 0.557128 0.223213 0.032 Uiso 1 1 calc R
C5 C 0.35619(14) 0.47175(14) 0.20442(11) 0.0257(3) Uani 1 1 d .
H5 H 0.323903 0.416749 0.145860 0.031 Uiso 1 1 calc R
C6 C 0.49429(14) 0.46931(13) 0.24163(10) 0.0218(3) Uani 1 1 d .
H6 H 0.555963 0.413289 0.208620 0.026 Uiso 1 1 calc R
C7 C 0.54056(13) 0.54993(12) 0.32764(10) 0.0188(3) Uani 1 1 d .
C8 C 0.67354(13) 0.57164(12) 0.38815(10) 0.0193(3) Uani 1 1 d .
C9 C 0.64610(13) 0.66227(13) 0.47905(10) 0.0210(3) Uani 1 1 d .
C10 C 0.80163(13) 0.53036(12) 0.37591(10) 0.0201(3) Uani 1 1 d .
H10 H 0.867135 0.547115 0.435041 0.024 Uiso 1 1 calc R
C11 C 0.85321(13) 0.46318(12) 0.28368(10) 0.0181(3) Uani 1 1 d .
C12 C 0.80971(13) 0.49657(13) 0.17695(10) 0.0216(3) Uani 1 1 d .
H12 H 0.736399 0.556983 0.163027 0.026 Uiso 1 1 calc R
C13 C 0.87184(14) 0.44296(14) 0.09160(10) 0.0257(3) Uani 1 1 d .
H13 H 0.842032 0.467289 0.019677 0.031 Uiso 1 1 calc R
C14 C 0.97788(14) 0.35352(14) 0.11136(11) 0.0266(3) Uani 1 1 d .
H14 H 1.019276 0.315310 0.052621 0.032 Uiso 1 1 calc R
C15 C 1.02385(13) 0.31948(13) 0.21585(11) 0.0231(3) Uani 1 1 d .
H15 H 1.096179 0.257789 0.228800 0.028 Uiso 1 1 calc R
C16 C 0.96368(13) 0.37604(12) 0.30207(10) 0.0187(3) Uani 1 1 d .

loop_
_atom_site_aniso_label
_atom_site_aniso_U_11
_atom_site_aniso_U_22
_atom_site_aniso_U_33
_atom_site_aniso_U_23
_atom_site_aniso_U_13
_atom_site_aniso_U_12
O1 0.0265(5) 0.0351(6) 0.0202(5) 0.0031(4) -0.0006(4) 0.0110(4)
O2 0.0260(5) 0.0312(5) 0.0250(5) -0.0093(4) -0.0051(4) 0.0071(4)
N1 0.0228(6) 0.0214(5) 0.0222(5) -0.0053(4) 0.0010(4) 0.0049(4)
C1 0.0300(7) 0.0283(7) 0.0272(7) -0.0077(6) 0.0031(6) 0.0090(6)
C2 0.0227(6) 0.0161(6) 0.0219(6) 0.0007(5) 0.0021(5) 0.0008(5)
C3 0.0209(7) 0.0225(6) 0.0317(7) -0.0002(5) 0.0019(5) 0.0012(5)
C4 0.0207(7) 0.0256(7) 0.0332(8) 0.0022(6) -0.0019(6) -0.0047(5)
C5 0.0263(7) 0.0244(7) 0.0258(7) -0.0014(5) -0.0004(5) -0.0066(5)
C6 0.0244(7) 0.0195(6) 0.0219(6) -0.0004(5) 0.0034(5) -0.0008(5)
C7 0.0198(6) 0.0174(6) 0.0192(6) 0.0018(5) 0.0022(5) 0.0007(5)
C8 0.0231(6) 0.0178(6) 0.0168(6) 0.0007(5) 0.0004(5) 0.0016(5)
C9 0.0231(6) 0.0195(6) 0.0202(6) 0.0006(5) 0.0006(5) 0.0040(5)
C10 0.0226(6) 0.0197(6) 0.0174(6) 0.0001(5) -0.0011(5) 0.0022(5)
C11 0.0177(6) 0.0178(6) 0.0186(6) -0.0005(5) 0.0014(5) -0.0025(5)
C12 0.0198(6) 0.0234(6) 0.0211(6) 0.0027(5) -0.0002(5) -0.0024(5)
C13 0.0273(7) 0.0339(7) 0.0158(6) 0.0016(5) 0.0004(5) -0.0091(6)
C14 0.0282(7) 0.0304(7) 0.0226(7) -0.0087(5) 0.0102(5) -0.0078(6)
C15 0.0211(6) 0.0206(6) 0.0281(7) -0.0038(5) 0.0053(5) -0.0006(5)
C16 0.0200(6) 0.0173(6) 0.0188(6) 0.0002(5) 0.0011(5) -0.0026(5)

loop_
_atom_type_symbol
_atom_type_description
_atom_type_scat_dispersion_real
_atom_type_scat_dispersion_imag
_atom_type_scat_source
C C 0.0033 0.0016 'International Tables Vol C Tables 4.2.6.8 and 6.1.1.4'
H H 0.0000 0.0000 'International Tables Vol C Tables 4.2.6.8 and 6.1.1.4'
N N 0.0061 0.0033 'International Tables Vol C Tables 4.2.6.8 and 6.1.1.4'
O O 0.0106 0.0060 'International Tables Vol C Tables 4.2.6.8 and 6.1.1.4'

loop_
_geom_angle_atom_site_label_1
_geom_angle_atom_site_label_2
_geom_angle_atom_site_label_3
_geom_angle
C16 O1 H1 109.5
C2 N1 C1 124.97(11)
C9 N1 C1 123.97(11)
C9 N1 C2 111.06(10)
N1 C1 H1A 109.5
N1 C1 H1B 109.5
N1 C1 H1C 109.5
H1A C1 H1B 109.5
H1A C1 H1C 109.5
H1B C1 H1C 109.5
N1 C2 C7 109.41(11)
C3 C2 N1 127.93(12)
C3 C2 C7 122.67(12)
C2 C3 H3 121.3
C2 C3 C4 117.46(13)
C4 C3 H3 121.3
C3 C4 H4 119.4
C5 C4 C3 121.13(13)
C5 C4 H4 119.4
C4 C5 H5 119.6
C4 C5 C6 120.77(13)
C6 C5 H5 119.6
C5 C6 H6 120.4
C7 C6 C5 119.21(12)
C7 C6 H6 120.4
C2 C7 C8 106.88(11)
C6 C7 C2 118.57(12)
C6 C7 C8 134.42(12)
C7 C8 C9 105.56(10)
C10 C8 C7 133.98(12)
C10 C8 C9 120.44(12)
O2 C9 N1 123.93(12)
O2 C9 C8 128.94(12)
N1 C9 C8 107.07(11)
C8 C10 H10 115.7
C8 C10 C11 128.64(12)
C11 C10 H10 115.7
C12 C11 C10 122.26(12)
C12 C11 C16 118.32(11)
C16 C11 C10 118.78(11)
C11 C12 H12 119.5
C13 C12 C11 121.01(13)
C13 C12 H12 119.5
C12 C13 H13 120.1
C12 C13 C14 119.75(12)
C14 C13 H13 120.1
C13 C14 H14 119.7
C15 C14 C13 120.57(12)
C15 C14 H14 119.7
C14 C15 H15 120.1
C14 C15 C16 119.74(12)
C16 C15 H15 120.1
O1 C16 C11 117.23(11)
O1 C16 C15 122.24(11)
C15 C16 C11 120.53(12)

loop_
_geom_bond_atom_site_label_1
_geom_bond_atom_site_label_2
_geom_bond_distance
O1 H1 0.8400
O1 C16 1.3555(15)
O2 C9 1.2339(16)
N1 C1 1.4544(16)
N1 C2 1.4048(17)
N1 C9 1.3616(17)
C1 H1A 0.9800
C1 H1B 0.9800
C1 H1C 0.9800
C2 C3 1.3835(19)
C2 C7 1.4088(18)
C3 H3 0.9500
C3 C4 1.390(2)
C4 H4 0.9500
C4 C5 1.390(2)
C5 H5 0.9500
C5 C6 1.3958(19)
C6 H6 0.9500
C6 C7 1.3915(18)
C7 C8 1.4670(18)
C8 C9 1.5002(17)
C8 C10 1.3481(18)
C10 H10 0.9500
C10 C11 1.4633(17)
C11 C12 1.4013(18)
C11 C16 1.4030(18)
C12 H12 0.9500
C12 C13 1.3824(19)
C13 H13 0.9500
C13 C14 1.387(2)
C14 H14 0.9500
C14 C15 1.383(2)
C15 H15 0.9500
C15 C16 1.3935(18)
